data_4066970
loop_
_publ_author_name
'Thiesen, Kurtis E.'
'Maitra, Kalyani'
'Olmstead, Marilyn M.'
'Attar, Saeed'

_publ_section_title
;
 Synthesis and Characterization of New, Chiral P&#x2212;N Ligands and
 Their Use in Asymmetric Allylic Alkylation
;
_journal_issue 23
_journal_name_full Organometallics
_journal_page_first 6334
_journal_paper_doi 10.1021/om100741m
_journal_volume 29
_journal_year 2010
_chemical_absolute_configuration ad
_chemical_formula_moiety 'C27 H26 Fe N O2 P'
_chemical_formula_sum 'C27 H26 Fe N O2 P'
_chemical_formula_weight 483.31
_chemical_name_common (Sp,Sc)-1
_chemical_name_systematic
; 
(Sp,Sc)-1 
;
_space_group_IT_number 19
_symmetry_cell_setting orthorhombic
_symmetry_space_group_name_Hall 'P 2ac 2ab'
_symmetry_space_group_name_H-M 'P 21 21 21'
_atom_sites_solution_hydrogens geom
_atom_sites_solution_primary direct
_atom_sites_solution_secondary difmap
_audit_creation_method SHELXL-97
_audit_update_record
;
2010-07-27 # Formatted by publCIF
;
_cell_angle_alpha 90.00
_cell_angle_beta 90.00
_cell_angle_gamma 90.00
_cell_formula_units_Z 4
_cell_length_a 8.7544(18)
_cell_length_b 12.073(2)
_cell_length_c 22.141(4)
_cell_measurement_reflns_used 3645
_cell_measurement_temperature 90(2)
_cell_measurement_theta_max 24.0
_cell_measurement_theta_min 2.5
_cell_volume 2340.1(7)
_computing_cell_refinement 'SAINT (Bruker, 2009)'
_computing_data_collection 'Apex2 (Bruker, 2009)'
_computing_data_reduction 'SAINT (Bruker, 2009)'
_computing_molecular_graphics 'SHELXTL 5.1, XP (Sheldrick, 1994)'
_computing_publication_material 'SHELXL97 (Sheldrick, 2008)'
_computing_structure_refinement 'SHELXL97 (Sheldrick, 2008)'
_computing_structure_solution 'SHELXS97 (Sheldrick, 2008)'
_diffrn_ambient_temperature 90(2)
_diffrn_detector_area_resol_mean 8.3
_diffrn_measured_fraction_theta_full 0.998
_diffrn_measured_fraction_theta_max 0.998
_diffrn_measurement_device_type 'Bruker SMART Apex II'
_diffrn_measurement_method \w
_diffrn_radiation_monochromator graphite
_diffrn_radiation_source 'fine-focus sealed tube'
_diffrn_radiation_type MoK\a
_diffrn_radiation_wavelength 0.71073
_diffrn_reflns_av_R_equivalents 0.0684
_diffrn_reflns_av_sigmaI/netI 0.0517
_diffrn_reflns_limit_h_max 10
_diffrn_reflns_limit_h_min -10
_diffrn_reflns_limit_k_max 14
_diffrn_reflns_limit_k_min -14
_diffrn_reflns_limit_l_max 26
_diffrn_reflns_limit_l_min -26
_diffrn_reflns_number 21980
_diffrn_reflns_theta_full 25.27
_diffrn_reflns_theta_max 25.27
_diffrn_reflns_theta_min 2.50
_exptl_absorpt_coefficient_mu 0.737
_exptl_absorpt_correction_T_max 0.9782
_exptl_absorpt_correction_T_min 0.9103
_exptl_absorpt_correction_type multi-scan
_exptl_absorpt_process_details 'SADABS (Sheldrick, 2008)'
_exptl_crystal_colour yellow
_exptl_crystal_density_diffrn 1.372
_exptl_crystal_density_method 'not measured'
_exptl_crystal_description needle
_exptl_crystal_F_000 1008
_exptl_crystal_size_max 0.13
_exptl_crystal_size_mid 0.08
_exptl_crystal_size_min 0.03
_refine_diff_density_max 0.359
_refine_diff_density_min -0.257
_refine_diff_density_rms 0.052
_refine_ls_abs_structure_details 'Flack H D (1983), Acta Cryst. A39, 876-881'
_refine_ls_abs_structure_Flack -0.002(16)
_refine_ls_extinction_method none
_refine_ls_goodness_of_fit_ref 1.016
_refine_ls_hydrogen_treatment constr
_refine_ls_matrix_type full
_refine_ls_number_parameters 291
_refine_ls_number_reflns 4254
_refine_ls_number_restraints 0
_refine_ls_restrained_S_all 1.016
_refine_ls_R_factor_all 0.0468
_refine_ls_R_factor_gt 0.0339
_refine_ls_shift/su_max 0.002
_refine_ls_shift/su_mean 0.000
_refine_ls_structure_factor_coef Fsqd
_refine_ls_weighting_details 'calc w=1/[\s^2^(Fo^2^)+(0.0245P)^2^+0.6305P] where P=(Fo^2^+2Fc^2^)/3'
_refine_ls_weighting_scheme calc
_refine_ls_wR_factor_gt 0.0638
_refine_ls_wR_factor_ref 0.0681
_reflns_number_gt 3650
_reflns_number_total 4254
_reflns_threshold_expression I>2\s(I)
_cod_data_source_file om100741m_si_001.cif
_cod_data_source_block (Sp,Sc)-1
_cod_original_cell_volume 2340.2(8)
_cod_database_code 4066970

loop_
_symmetry_equiv_pos_as_xyz
'x, y, z'
'-x+1/2, -y, z+1/2'
'-x, y+1/2, -z+1/2'
'x+1/2, -y+1/2, -z'

loop_
_atom_site_label
_atom_site_type_symbol
_atom_site_fract_x
_atom_site_fract_y
_atom_site_fract_z
_atom_site_U_iso_or_equiv
_atom_site_adp_type
_atom_site_occupancy
_atom_site_symmetry_multiplicity
_atom_site_calc_flag
_atom_site_refinement_flags
Fe1 Fe 0.80410(5) 0.62475(3) 0.902368(19) 0.01918(11) Uani 1 1 d .
P1 P 0.49723(9) 0.66127(6) 0.80560(3) 0.01929(17) Uani 1 1 d .
N1 N 0.4797(3) 0.51104(19) 0.99664(10) 0.0206(6) Uani 1 1 d .
O1 O 0.3709(3) 0.4056(3) 1.10979(10) 0.0584(9) Uani 1 1 d .
O2 O 0.1567(2) 0.4198(2) 1.05825(10) 0.0340(6) Uani 1 1 d .
C1 C 0.3387(3) 0.7596(2) 0.81256(13) 0.0200(7) Uani 1 1 d .
C2 C 0.2246(3) 0.7565(3) 0.76833(13) 0.0263(7) Uani 1 1 d .
H2 H 0.2343 0.7075 0.7350 0.032 Uiso 1 1 calc R
C3 C 0.0973(4) 0.8246(3) 0.77297(15) 0.0314(8) Uani 1 1 d .
H3 H 0.0206 0.8218 0.7426 0.038 Uiso 1 1 calc R
C4 C 0.0808(4) 0.8964(3) 0.82116(14) 0.0296(8) Uani 1 1 d .
H4 H -0.0058 0.9435 0.8237 0.035 Uiso 1 1 calc R
C5 C 0.1912(4) 0.8989(2) 0.86533(13) 0.0248(7) Uani 1 1 d .
H5 H 0.1791 0.9469 0.8990 0.030 Uiso 1 1 calc R
C6 C 0.3202(4) 0.8321(2) 0.86142(12) 0.0218(7) Uani 1 1 d .
H6 H 0.3961 0.8357 0.8920 0.026 Uiso 1 1 calc R
C7 C 0.6142(3) 0.7242(2) 0.74554(12) 0.0168(6) Uani 1 1 d .
C8 C 0.7078(3) 0.6533(2) 0.71283(11) 0.0211(6) Uani 1 1 d .
H8 H 0.7067 0.5762 0.7214 0.025 Uiso 1 1 calc R
C9 C 0.8035(4) 0.6939(2) 0.66754(12) 0.0244(7) Uani 1 1 d .
H9 H 0.8683 0.6451 0.6458 0.029 Uiso 1 1 calc R
C10 C 0.8032(4) 0.8059(2) 0.65468(12) 0.0242(7) Uani 1 1 d .
H10 H 0.8679 0.8344 0.6239 0.029 Uiso 1 1 calc R
C11 C 0.7085(3) 0.8766(3) 0.68666(11) 0.0227(6) Uani 1 1 d .
H11 H 0.7085 0.9535 0.6777 0.027 Uiso 1 1 calc R
C12 C 0.6142(3) 0.8364(2) 0.73145(12) 0.0220(7) Uani 1 1 d .
H12 H 0.5488 0.8856 0.7528 0.026 Uiso 1 1 calc R
C13 C 0.6086(3) 0.6975(2) 0.87198(12) 0.0172(7) Uani 1 1 d .
C14 C 0.5873(3) 0.6487(2) 0.93196(12) 0.0187(7) Uani 1 1 d .
C15 C 0.6915(4) 0.7017(2) 0.97168(13) 0.0215(6) Uani 1 1 d .
H15 H 0.7042 0.6848 1.0156 0.026 Uiso 1 1 calc R
C16 C 0.7778(4) 0.7809(2) 0.93809(13) 0.0242(7) Uani 1 1 d .
H16 H 0.8613 0.8289 0.9543 0.029 Uiso 1 1 calc R
C17 C 0.7258(3) 0.7784(2) 0.87738(13) 0.0211(7) Uani 1 1 d .
H17 H 0.7674 0.8243 0.8436 0.025 Uiso 1 1 calc R
C18 C 0.8631(4) 0.4657(3) 0.91999(19) 0.0479(12) Uani 1 1 d .
H18 H 0.8053 0.4133 0.9465 0.057 Uiso 1 1 calc R
C19 C 0.9813(4) 0.5375(3) 0.93905(16) 0.0412(10) Uani 1 1 d .
H19 H 1.0219 0.5450 0.9811 0.049 Uiso 1 1 calc R
C20 C 1.0322(3) 0.5965(3) 0.88748(14) 0.0296(8) Uani 1 1 d .
H20 H 1.1144 0.6540 0.8867 0.036 Uiso 1 1 calc R
C21 C 0.9463(4) 0.5604(3) 0.83777(15) 0.0306(8) Uani 1 1 d .
H21 H 0.9568 0.5884 0.7955 0.037 Uiso 1 1 calc R
C22 C 0.8413(4) 0.4794(3) 0.85725(19) 0.0434(10) Uani 1 1 d .
H22 H 0.7661 0.4389 0.8314 0.052 Uiso 1 1 calc R
C23 C 0.4887(3) 0.5551(2) 0.94460(13) 0.0193(6) Uani 1 1 d .
H23 H 0.4286 0.5254 0.9128 0.023 Uiso 1 1 calc R
C24 C 0.3814(4) 0.4125(3) 1.00058(14) 0.0286(8) Uani 1 1 d .
H24 H 0.3018 0.4149 0.9682 0.034 Uiso 1 1 calc R
C25 C 0.4792(5) 0.3090(3) 0.99355(17) 0.0490(11) Uani 1 1 d .
H25A H 0.5279 0.3094 0.9537 0.073 Uiso 1 1 calc R
H25B H 0.4147 0.2431 0.9974 0.073 Uiso 1 1 calc R
H25C H 0.5580 0.3080 1.0250 0.073 Uiso 1 1 calc R
C26 C 0.3060(4) 0.4117(2) 1.06208(13) 0.0275(7) Uani 1 1 d .
C27 C 0.0733(4) 0.4169(3) 1.11499(15) 0.0445(10) Uani 1 1 d .
H27A H -0.0359 0.4277 1.1071 0.067 Uiso 1 1 calc R
H27B H 0.1105 0.4760 1.1415 0.067 Uiso 1 1 calc R
H27C H 0.0889 0.3450 1.1346 0.067 Uiso 1 1 calc R

loop_
_atom_site_aniso_label
_atom_site_aniso_U_11
_atom_site_aniso_U_22
_atom_site_aniso_U_33
_atom_site_aniso_U_23
_atom_site_aniso_U_13
_atom_site_aniso_U_12
Fe1 0.0185(2) 0.0200(2) 0.0191(2) 0.00224(19) -0.0002(2) 0.0006(2)
P1 0.0211(4) 0.0227(4) 0.0140(4) -0.0005(3) -0.0006(3) -0.0026(3)
N1 0.0230(14) 0.0212(14) 0.0176(13) 0.0025(11) 0.0051(11) 0.0023(11)
O1 0.0296(13) 0.120(3) 0.0255(14) 0.0114(15) -0.0038(11) -0.0019(15)
O2 0.0245(13) 0.0524(15) 0.0249(12) 0.0061(11) 0.0012(10) 0.0031(10)
C1 0.0192(17) 0.0237(16) 0.0172(15) 0.0074(13) 0.0021(12) -0.0068(13)
C2 0.0228(18) 0.0365(19) 0.0197(16) 0.0033(14) -0.0046(13) -0.0046(15)
C3 0.0201(17) 0.042(2) 0.0319(19) 0.0135(17) -0.0094(15) -0.0032(16)
C4 0.0199(16) 0.032(2) 0.0369(19) 0.0151(16) 0.0049(15) 0.0015(15)
C5 0.0266(16) 0.0239(17) 0.0238(15) 0.0090(12) 0.0062(15) 0.0009(16)
C6 0.0246(17) 0.0242(15) 0.0167(14) 0.0026(12) 0.0000(14) 0.0001(15)
C7 0.0154(15) 0.0242(16) 0.0109(14) -0.0004(12) -0.0031(12) -0.0013(13)
C8 0.0235(15) 0.0214(15) 0.0184(14) -0.0011(11) -0.0003(14) -0.0012(14)
C9 0.0220(16) 0.0321(17) 0.0191(15) -0.0064(12) 0.0041(15) -0.0004(16)
C10 0.0219(16) 0.0370(18) 0.0137(14) 0.0021(13) 0.0019(15) -0.0032(16)
C11 0.0238(15) 0.0241(14) 0.0201(14) 0.0063(14) -0.0047(14) -0.0043(16)
C12 0.0226(16) 0.0235(16) 0.0198(16) -0.0005(13) 0.0005(13) 0.0015(14)
C13 0.0198(16) 0.0177(16) 0.0140(15) -0.0016(12) -0.0016(12) -0.0009(13)
C14 0.0207(16) 0.0185(17) 0.0170(15) 0.0006(13) -0.0007(13) 0.0038(13)
C15 0.0281(16) 0.0194(15) 0.0169(14) -0.0005(11) -0.0037(16) 0.0018(15)
C16 0.0270(18) 0.0228(16) 0.0227(16) 0.0009(13) -0.0065(15) -0.0039(14)
C17 0.0241(17) 0.0189(15) 0.0205(15) 0.0031(12) -0.0008(13) -0.0013(13)
C18 0.033(2) 0.029(2) 0.082(3) 0.028(2) 0.028(2) 0.0144(17)
C19 0.034(2) 0.061(3) 0.0289(19) 0.0137(18) 0.0019(18) 0.029(2)
C20 0.0186(16) 0.0347(19) 0.0355(19) 0.0013(15) 0.0036(14) 0.0050(14)
C21 0.033(2) 0.0309(19) 0.0276(18) -0.0026(15) 0.0049(15) 0.0108(16)
C22 0.029(2) 0.031(2) 0.070(3) -0.0114(19) 0.0033(19) 0.0087(16)
C23 0.0188(16) 0.0227(16) 0.0163(15) -0.0012(12) -0.0022(13) 0.0001(14)
C24 0.0332(19) 0.0332(19) 0.0195(16) 0.0032(14) 0.0040(15) -0.0120(15)
C25 0.074(3) 0.026(2) 0.047(2) -0.0011(17) 0.022(2) -0.009(2)
C26 0.0257(17) 0.0343(18) 0.0225(16) 0.0075(13) 0.0023(17) -0.0078(16)
C27 0.032(2) 0.060(3) 0.042(2) 0.0016(19) 0.0158(17) 0.0010(18)

loop_
_atom_type_symbol
_atom_type_description
_atom_type_scat_dispersion_real
_atom_type_scat_dispersion_imag
_atom_type_scat_source
C C 0.0033 0.0016 'International Tables Vol C Tables 4.2.6.8 and 6.1.1.4'
H H 0.0000 0.0000 'International Tables Vol C Tables 4.2.6.8 and 6.1.1.4'
N N 0.0061 0.0033 'International Tables Vol C Tables 4.2.6.8 and 6.1.1.4'
O O 0.0106 0.0060 'International Tables Vol C Tables 4.2.6.8 and 6.1.1.4'
P P 0.1023 0.0942 'International Tables Vol C Tables 4.2.6.8 and 6.1.1.4'
Fe Fe 0.3463 0.8444 'International Tables Vol C Tables 4.2.6.8 and 6.1.1.4'

loop_
_geom_angle_atom_site_label_1
_geom_angle_atom_site_label_2
_geom_angle_atom_site_label_3
_geom_angle
C18 Fe1 C14 108.15(13)
C18 Fe1 C13 133.31(15)
C14 Fe1 C13 42.22(11)
C18 Fe1 C19 40.68(15)
C14 Fe1 C19 130.97(13)
C13 Fe1 C19 172.28(14)
C18 Fe1 C22 40.57(15)
C14 Fe1 C22 115.41(13)
C13 Fe1 C22 110.01(13)
C19 Fe1 C22 68.35(15)
C18 Fe1 C15 114.10(13)
C14 Fe1 C15 40.75(12)
C13 Fe1 C15 69.36(12)
C19 Fe1 C15 107.55(13)
C22 Fe1 C15 146.31(14)
C18 Fe1 C21 67.67(14)
C14 Fe1 C21 147.98(13)
C13 Fe1 C21 116.31(12)
C19 Fe1 C21 67.71(14)
C22 Fe1 C21 40.27(14)
C15 Fe1 C21 171.11(14)
C18 Fe1 C20 68.01(14)
C14 Fe1 C20 170.36(12)
C13 Fe1 C20 146.68(12)
C19 Fe1 C20 40.49(13)
C22 Fe1 C20 67.92(13)
C15 Fe1 C20 131.64(13)
C21 Fe1 C20 39.98(12)
C18 Fe1 C17 173.19(15)
C14 Fe1 C17 69.25(11)
C13 Fe1 C17 40.66(11)
C19 Fe1 C17 145.69(15)
C22 Fe1 C17 134.16(14)
C15 Fe1 C17 68.37(11)
C21 Fe1 C17 110.94(13)
C20 Fe1 C17 115.57(13)
C18 Fe1 C16 145.37(15)
C14 Fe1 C16 68.93(12)
C13 Fe1 C16 68.78(11)
C19 Fe1 C16 113.85(15)
C22 Fe1 C16 172.65(15)
C15 Fe1 C16 40.73(11)
C21 Fe1 C16 133.14(13)
C20 Fe1 C16 108.83(13)
C17 Fe1 C16 40.40(11)
C13 P1 C1 100.51(14)
C13 P1 C7 100.74(13)
C1 P1 C7 102.38(13)
C23 N1 C24 115.4(3)
C26 O2 C27 116.3(3)
C2 C1 C6 118.3(3)
C2 C1 P1 117.6(2)
C6 C1 P1 123.9(2)
C3 C2 C1 120.3(3)
C3 C2 H2 119.8
C1 C2 H2 119.8
C4 C3 C2 120.8(3)
C4 C3 H3 119.6
C2 C3 H3 119.6
C5 C4 C3 119.3(3)
C5 C4 H4 120.4
C3 C4 H4 120.4
C4 C5 C6 120.9(3)
C4 C5 H5 119.5
C6 C5 H5 119.5
C5 C6 C1 120.3(3)
C5 C6 H6 119.9
C1 C6 H6 119.9
C8 C7 C12 118.9(3)
C8 C7 P1 116.8(2)
C12 C7 P1 124.3(2)
C7 C8 C9 120.8(3)
C7 C8 H8 119.6
C9 C8 H8 119.6
C10 C9 C8 119.4(3)
C10 C9 H9 120.3
C8 C9 H9 120.3
C9 C10 C11 119.9(3)
C9 C10 H10 120.0
C11 C10 H10 120.0
C12 C11 C10 120.6(3)
C12 C11 H11 119.7
C10 C11 H11 119.7
C11 C12 C7 120.3(3)
C11 C12 H12 119.9
C7 C12 H12 119.9
C17 C13 C14 107.0(2)
C17 C13 P1 128.4(2)
C14 C13 P1 124.6(2)
C17 C13 Fe1 70.28(17)
C14 C13 Fe1 68.57(16)
P1 C13 Fe1 127.88(15)
C15 C14 C23 127.9(3)
C15 C14 C13 107.4(2)
C23 C14 C13 124.4(3)
C15 C14 Fe1 70.31(17)
C23 C14 Fe1 120.5(2)
C13 C14 Fe1 69.22(17)
C14 C15 C16 108.6(2)
C14 C15 Fe1 68.94(16)
C16 C15 Fe1 70.02(17)
C14 C15 H15 125.7
C16 C15 H15 125.7
Fe1 C15 H15 125.7
C17 C16 C15 108.0(3)
C17 C16 Fe1 69.67(17)
C15 C16 Fe1 69.25(16)
C17 C16 H16 126.0
C15 C16 H16 126.0
Fe1 C16 H16 126.0
C16 C17 C13 109.0(3)
C16 C17 Fe1 69.93(17)
C13 C17 Fe1 69.06(16)
C16 C17 H17 125.5
C13 C17 H17 125.5
Fe1 C17 H17 125.5
C22 C18 C19 108.7(3)
C22 C18 Fe1 70.4(2)
C19 C18 Fe1 70.3(2)
C22 C18 H18 125.6
C19 C18 H18 125.7
Fe1 C18 H18 125.7
C18 C19 C20 107.3(3)
C18 C19 Fe1 69.01(19)
C20 C19 Fe1 70.08(18)
C18 C19 H19 126.4
C20 C19 H19 126.4
Fe1 C19 H19 126.4
C21 C20 C19 107.9(3)
C21 C20 Fe1 69.91(17)
C19 C20 Fe1 69.43(18)
C21 C20 H20 126.0
C19 C20 H20 126.0
Fe1 C20 H20 126.0
C20 C21 C22 109.0(3)
C20 C21 Fe1 70.10(17)
C22 C21 Fe1 69.70(19)
C20 C21 H21 125.5
C22 C21 H21 125.5
Fe1 C21 H21 125.5
C21 C22 C18 107.1(3)
C21 C22 Fe1 70.0(2)
C18 C22 Fe1 69.0(2)
C21 C22 H22 126.4
C18 C22 H22 126.4
Fe1 C22 H22 126.4
N1 C23 C14 122.6(3)
N1 C23 H23 118.7
C14 C23 H23 118.7
N1 C24 C26 108.3(2)
N1 C24 C25 109.2(3)
C26 C24 C25 109.4(3)
N1 C24 H24 110.0
C26 C24 H24 110.0
C25 C24 H24 110.0
C24 C25 H25A 109.5
C24 C25 H25B 109.5
H25A C25 H25B 109.5
C24 C25 H25C 109.5
H25A C25 H25C 109.5
H25B C25 H25C 109.5
O1 C26 O2 122.1(3)
O1 C26 C24 125.8(3)
O2 C26 C24 112.0(3)
O2 C27 H27A 109.5
O2 C27 H27B 109.5
H27A C27 H27B 109.5
O2 C27 H27C 109.5
H27A C27 H27C 109.5
H27B C27 H27C 109.5

loop_
_geom_bond_atom_site_label_1
_geom_bond_atom_site_label_2
_geom_bond_distance
Fe1 C18 2.026(3)
Fe1 C14 2.029(3)
Fe1 C13 2.038(3)
Fe1 C19 2.044(3)
Fe1 C22 2.045(4)
Fe1 C15 2.047(3)
Fe1 C21 2.050(3)
Fe1 C20 2.052(3)
Fe1 C17 2.054(3)
Fe1 C16 2.057(3)
P1 C13 1.817(3)
P1 C1 1.833(3)
P1 C7 1.842(3)
N1 C23 1.271(3)
N1 C24 1.471(4)
O1 C26 1.202(4)
O2 C26 1.314(4)
O2 C27 1.453(4)
C1 C2 1.399(4)
C1 C6 1.401(4)
C2 C3 1.389(4)
C2 H2 0.9500
C3 C4 1.383(4)
C3 H3 0.9500
C4 C5 1.375(4)
C4 H4 0.9500
C5 C6 1.390(4)
C5 H5 0.9500
C6 H6 0.9500
C7 C8 1.389(4)
C7 C12 1.390(4)
C8 C9 1.396(4)
C8 H8 0.9500
C9 C10 1.381(4)
C9 H9 0.9500
C10 C11 1.385(4)
C10 H10 0.9500
C11 C12 1.379(4)
C11 H11 0.9500
C12 H12 0.9500
C13 C17 1.422(4)
C13 C14 1.465(4)
C14 C15 1.419(4)
C14 C23 1.450(4)
C15 C16 1.428(4)
C15 H15 1.0000
C16 C17 1.420(4)
C16 H16 1.0000
C17 H17 1.0000
C18 C22 1.412(5)
C18 C19 1.415(5)
C18 H18 1.0000
C19 C20 1.417(4)
C19 H19 1.0000
C20 C21 1.402(4)
C20 H20 1.0000
C21 C22 1.410(5)
C21 H21 1.0000
C22 H22 1.0000
C23 H23 0.9500
C24 C26 1.513(4)
C24 C25 1.523(5)
C24 H24 1.0000
C25 H25A 0.9800
C25 H25B 0.9800
C25 H25C 0.9800
C27 H27A 0.9800
C27 H27B 0.9800
C27 H27C 0.9800

loop_
_geom_torsion_atom_site_label_1
_geom_torsion_atom_site_label_2
_geom_torsion_atom_site_label_3
_geom_torsion_atom_site_label_4
_geom_torsion
C13 P1 C1 C2 -179.6(2)
C7 P1 C1 C2 76.9(2)
C13 P1 C1 C6 -4.0(3)
C7 P1 C1 C6 -107.6(2)
C6 C1 C2 C3 0.6(4)
P1 C1 C2 C3 176.4(2)
C1 C2 C3 C4 -0.1(5)
C2 C3 C4 C5 -0.9(5)
C3 C4 C5 C6 1.4(4)
C4 C5 C6 C1 -1.0(4)
C2 C1 C6 C5 0.0(4)
P1 C1 C6 C5 -175.6(2)
C13 P1 C7 C8 101.1(2)
C1 P1 C7 C8 -155.5(2)
C13 P1 C7 C12 -78.8(3)
C1 P1 C7 C12 24.6(3)
C12 C7 C8 C9 1.6(4)
P1 C7 C8 C9 -178.3(2)
C7 C8 C9 C10 -0.9(4)
C8 C9 C10 C11 0.0(5)
C9 C10 C11 C12 0.0(4)
C10 C11 C12 C7 0.7(4)
C8 C7 C12 C11 -1.5(4)
P1 C7 C12 C11 178.4(2)
C1 P1 C13 C17 -88.6(3)
C7 P1 C13 C17 16.3(3)
C1 P1 C13 C14 88.9(3)
C7 P1 C13 C14 -166.2(2)
C1 P1 C13 Fe1 177.40(18)
C7 P1 C13 Fe1 -77.7(2)
C17 C13 C14 C15 0.2(3)
P1 C13 C14 C15 -177.7(2)
Fe1 C13 C14 C15 60.2(2)
C17 C13 C14 C23 -173.5(3)
P1 C13 C14 C23 8.6(4)
Fe1 C13 C14 C23 -113.5(3)
C17 C13 C14 Fe1 -60.1(2)
P1 C13 C14 Fe1 122.0(2)
C23 C14 C15 C16 172.8(3)
C13 C14 C15 C16 -0.6(3)
Fe1 C14 C15 C16 58.9(2)
C23 C14 C15 Fe1 113.9(3)
C13 C14 C15 Fe1 -59.5(2)
C14 C15 C16 C17 0.8(3)
Fe1 C15 C16 C17 59.1(2)
C14 C15 C16 Fe1 -58.3(2)
C15 C16 C17 C13 -0.7(3)
Fe1 C16 C17 C13 58.1(2)
C15 C16 C17 Fe1 -58.8(2)
C14 C13 C17 C16 0.3(3)
P1 C13 C17 C16 178.1(2)
Fe1 C13 C17 C16 -58.6(2)
C14 C13 C17 Fe1 58.98(19)
P1 C13 C17 Fe1 -123.2(3)
C22 C18 C19 C20 0.3(4)
Fe1 C18 C19 C20 -59.9(2)
C22 C18 C19 Fe1 60.2(2)
C18 C19 C20 C21 -0.3(4)
Fe1 C19 C20 C21 -59.5(2)
C18 C19 C20 Fe1 59.2(2)
C19 C20 C21 C22 0.2(4)
Fe1 C20 C21 C22 -59.0(2)
C19 C20 C21 Fe1 59.2(2)
C20 C21 C22 C18 0.0(4)
Fe1 C21 C22 C18 -59.3(2)
C20 C21 C22 Fe1 59.3(2)
C19 C18 C22 C21 -0.2(4)
Fe1 C18 C22 C21 59.9(2)
C19 C18 C22 Fe1 -60.1(2)
C24 N1 C23 C14 -176.4(3)
C15 C14 C23 N1 3.5(5)
C13 C14 C23 N1 175.9(3)
Fe1 C14 C23 N1 91.4(3)
C23 N1 C24 C26 -146.0(3)
C23 N1 C24 C25 95.0(3)
C27 O2 C26 O1 -2.2(5)
C27 O2 C26 C24 178.4(3)
N1 C24 C26 O1 -62.3(4)
C25 C24 C26 O1 56.6(4)
N1 C24 C26 O2 117.1(3)
C25 C24 C26 O2 -124.0(3)
